data_1557197
loop_
_publ_author_name
'Fu, Guorui'
'He, Yani'
'Li, Wentao'
'Miao, Tiezheng'
'L\"u, Xingqiang'
'He, Hongshan'
'Liu, Li'
'Wong, Wai-Yeung'

_publ_section_title
;
 Efficient white polymer light-emitting diodes (WPLEDs) based on
 covalent-grafting of [Zn2(MP)3(OAc)] into PVK
;
_journal_issue 10
_journal_name_full 'Chemical Science'
_journal_page_first 2640
_journal_page_last 2646
_journal_paper_doi 10.1039/C9SC05288G
_journal_volume 11
_journal_year 2020
_chemical_formula_sum 'C58 H62 N6 O13 Zn2'
_chemical_formula_weight 1181.880
_space_group_IT_number 14
_space_group_name_Hall '-P 2ybc'
_space_group_name_H-M_alt 'P 1 21/c 1'
_symmetry_Int_Tables_number 14
_symmetry_space_group_name_Hall '-P 2ybc'
_symmetry_space_group_name_H-M 'P 1 21/c 1'
_audit_creation_date 2017-01-16
_audit_creation_method SHELXL-97
_audit_update_record
;
2019-01-31 deposited with the CCDC.	2020-01-30 downloaded from the CCDC.
;
_cell_angle_alpha 90.000
_cell_angle_beta 104.529(6)
_cell_angle_gamma 90.000
_cell_formula_units_Z 4
_cell_length_a 15.210(5)
_cell_length_b 16.731(5)
_cell_length_c 23.716(7)
_cell_volume 5842(3)
_refine_ls_R_factor_all 0.218
_cod_data_source_file c9sc05288g2.cif
_cod_data_source_block xb9571
_cod_depositor_comments
;Adding full bibliography for 1557197.cif.

 Adding full bibliography for 1557197.cif.
;
_cod_original_cell_volume 5842.2(30)
_cod_original_sg_symbol_Hall -P_2ybc
_cod_database_code 1557197

loop_
_symmetry_equiv_pos_site_id
_symmetry_equiv_pos_as_xyz
1 x,y,z
2 -x,0.500+y,0.500-z
3 -x,-y,-z
4 x,0.500-y,0.500+z

loop_
_atom_site_aniso_label
_atom_site_aniso_U_11
_atom_site_aniso_U_22
_atom_site_aniso_U_33
_atom_site_aniso_U_12
_atom_site_aniso_U_13
_atom_site_aniso_U_23
Zn1 0.0635(6) 0.0679(6) 0.0542(5) -0.0088(5) 0.0090(4) -0.0009(4)
Zn2 0.0562(6) 0.0775(6) 0.0614(6) -0.0053(5) 0.0075(4) 0.0057(4)
C1 0.139(10) 0.113(8) 0.104(8) -0.027(7) 0.057(7) 0.004(6)
C2 0.081(7) 0.108(7) 0.063(5) 0.010(6) 0.028(5) 0.026(5)
C3 0.094(8) 0.123(8) 0.099(7) -0.005(7) 0.038(6) 0.021(6)
C4 0.085(7) 0.088(7) 0.058(5) 0.011(6) 0.027(5) 0.017(4)
C5 0.056(5) 0.113(7) 0.055(5) 0.006(5) 0.008(4) -0.005(5)
C6 0.097(8) 0.155(9) 0.055(5) -0.004(7) 0.011(5) 0.002(6)
C7 0.090(9) 0.229(15) 0.064(7) -0.033(9) -0.011(6) 0.009(8)
C8 0.102(10) 0.225(15) 0.080(8) -0.028(10) -0.002(7) -0.024(8)
C9 0.074(7) 0.130(8) 0.079(6) -0.014(6) 0.005(5) -0.023(6)
C10 0.063(6) 0.098(6) 0.061(5) -0.007(5) 0.010(4) -0.016(4)
C11 0.052(5) 0.081(6) 0.071(5) -0.012(4) 0.013(4) -0.025(5)
C12 0.071(6) 0.063(5) 0.084(6) -0.019(4) 0.027(5) -0.009(4)
C13 0.089(7) 0.086(7) 0.104(8) -0.026(5) 0.024(6) -0.021(6)
C14 0.141(11) 0.084(7) 0.103(8) -0.027(7) 0.043(7) 0.016(6)
C15 0.097(8) 0.093(7) 0.090(7) -0.005(6) 0.029(6) 0.020(6)
C16 0.076(6) 0.079(6) 0.070(6) 0.002(5) 0.025(5) 0.006(5)
C17 0.064(5) 0.074(5) 0.065(5) -0.010(4) 0.020(4) -0.003(4)
C18 0.196(13) 0.117(8) 0.062(6) -0.010(8) 0.014(7) 0.020(5)
C19 0.087(8) 0.142(9) 0.113(8) -0.035(7) -0.026(6) 0.009(7)
C20 0.067(6) 0.067(6) 0.075(5) -0.006(5) 0.017(5) 0.005(4)
C21 0.074(6) 0.057(5) 0.051(4) -0.011(5) 0.016(4) -0.001(4)
C22 0.071(6) 0.055(5) 0.064(5) 0.001(4) 0.022(4) 0.001(4)
C23 0.096(8) 0.068(6) 0.096(7) -0.003(6) 0.020(6) -0.014(5)
C24 0.135(11) 0.051(5) 0.120(8) 0.006(7) 0.048(8) -0.001(5)
C25 0.116(9) 0.077(7) 0.096(7) -0.043(7) 0.024(6) -0.018(5)
C26 0.067(6) 0.077(6) 0.053(4) 0.011(5) 0.019(4) -0.002(4)
C27 0.071(6) 0.086(6) 0.071(6) 0.005(5) 0.027(5) -0.018(5)
C28 0.091(8) 0.091(7) 0.122(8) -0.036(6) 0.051(7) -0.043(6)
C29 0.096(10) 0.129(10) 0.204(15) -0.055(9) 0.095(10) -0.083(10)
C30 0.052(7) 0.178(14) 0.156(13) -0.019(8) 0.010(8) -0.038(11)
C31 0.045(7) 0.164(11) 0.129(9) -0.001(7) 0.003(6) -0.048(8)
C32 0.062(7) 0.109(7) 0.100(7) 0.006(6) 0.030(6) -0.006(6)
C33 0.079(8) 0.129(10) 0.135(9) 0.045(8) 0.009(7) -0.033(8)
C34 0.144(13) 0.113(11) 0.206(16) 0.017(10) 0.045(12) 0.058(11)
C35 0.47(4) 0.23(2) 0.42(4) 0.19(2) 0.37(3) 0.18(2)
C36 0.23(2) 0.161(15) 0.34(3) -0.047(14) 0.071(18) -0.102(16)
C37 0.101(8) 0.139(9) 0.080(6) 0.028(7) 0.011(6) -0.032(6)
C38 0.053(5) 0.085(6) 0.069(5) 0.010(4) 0.016(4) -0.011(5)
C39 0.086(7) 0.075(6) 0.100(7) 0.008(5) 0.016(6) -0.025(5)
C40 0.104(8) 0.072(6) 0.107(8) 0.002(6) 0.006(6) -0.010(6)
C41 0.083(7) 0.078(6) 0.082(6) 0.008(5) 0.001(5) 0.009(5)
C42 0.064(5) 0.069(5) 0.065(5) 0.001(4) 0.011(4) 0.002(4)
C43 0.048(5) 0.080(6) 0.067(5) 0.006(4) 0.019(4) -0.009(4)
C44 0.063(6) 0.080(6) 0.058(5) -0.004(5) 0.002(4) 0.004(4)
C45 0.072(6) 0.083(6) 0.053(5) -0.005(5) 0.007(4) 0.008(4)
C46 0.090(8) 0.123(8) 0.069(6) 0.013(6) 0.001(5) 0.000(5)
C47 0.094(9) 0.154(11) 0.096(8) 0.006(8) -0.012(7) 0.008(8)
C48 0.125(11) 0.126(9) 0.069(7) 0.004(8) -0.014(7) 0.002(6)
C49 0.126(10) 0.088(6) 0.063(6) -0.005(6) 0.014(6) 0.004(5)
C50 0.076(6) 0.074(5) 0.061(5) 0.002(5) 0.000(5) 0.008(4)
C51 0.104(9) 0.113(9) 0.065(6) 0.025(7) 0.022(6) 0.007(6)
C52 0.132(11) 0.144(10) 0.058(6) 0.040(9) 0.041(7) 0.005(6)
C53 0.177(13) 0.122(9) 0.132(10) 0.057(9) 0.048(9) 0.002(7)
C54 0.086(9) 0.154(11) 0.139(10) -0.003(8) 0.031(7) -0.033(9)
C55 0.072(7) 0.142(10) 0.080(7) 0.009(7) 0.018(6) 0.004(6)
C56 0.082(8) 0.258(16) 0.177(13) -0.014(10) 0.054(9) 0.045(11)
C57 0.36(4) 0.51(5) 0.29(3) 0.26(4) -0.10(3) -0.21(3)
C58 0.32(2) 0.34(2) 0.066(7) 0.21(2) 0.055(11) -0.004(10)
N1 0.061(5) 0.098(5) 0.061(4) 0.010(4) 0.010(3) 0.006(4)
N2 0.058(4) 0.074(4) 0.060(4) -0.006(3) 0.018(3) -0.010(3)
N3 0.057(4) 0.071(4) 0.056(4) -0.002(3) 0.018(3) -0.007(3)
N4 0.077(6) 0.131(7) 0.095(6) 0.037(6) 0.013(5) -0.019(5)
N5 0.070(5) 0.067(4) 0.058(4) -0.003(4) 0.004(3) 0.002(3)
N6 0.084(6) 0.073(5) 0.076(5) -0.007(4) 0.027(4) -0.012(4)
O1 0.088(5) 0.113(5) 0.100(5) 0.022(4) 0.032(4) 0.030(4)
O2 0.092(4) 0.069(3) 0.052(3) -0.015(3) 0.013(3) 0.001(2)
O3 0.118(5) 0.110(5) 0.055(4) -0.025(4) 0.012(3) 0.008(3)
O4 0.082(5) 0.088(4) 0.094(4) -0.025(4) -0.004(4) 0.000(3)
O5 0.059(3) 0.064(3) 0.066(3) 0.000(3) 0.008(3) -0.004(2)
O6 0.147(8) 0.150(7) 0.275(12) 0.051(7) 0.093(9) -0.012(7)
O7 0.088(5) 0.101(4) 0.061(3) 0.010(3) 0.016(3) -0.020(3)
O8 0.064(4) 0.067(3) 0.055(3) 0.002(3) 0.005(2) -0.007(2)
O9 0.154(8) 0.105(5) 0.106(5) 0.012(5) -0.005(5) -0.021(4)
O10 0.076(5) 0.167(7) 0.123(6) -0.012(5) 0.031(4) 0.045(5)
O11 0.136(8) 0.198(9) 0.160(8) 0.037(7) 0.062(7) 0.043(7)
O12 0.275(15) 0.323(16) 0.257(14) -0.081(12) 0.103(11) -0.187(13)
O13 0.244(15) 0.352(17) 0.233(13) 0.182(14) 0.039(11) 0.008(12)

loop_
_atom_site_label
_atom_site_type_symbol
_atom_site_fract_x
_atom_site_fract_y
_atom_site_fract_z
_atom_site_occupancy
_atom_site_symmetry_multiplicity
_atom_site_Wyckoff_symbol
_atom_site_calc_flag
_atom_site_thermal_displace_type
_atom_site_U_iso_or_equiv
Zn1 Zn 0.2483(1) 0.2294(0) 0.0391(0) 1.000 4 e d Uani 0.0629(3)
Zn2 Zn 0.4638(1) 0.2494(0) 0.0871(0) 1.000 4 e d Uani 0.0663(3)
C1 C 0.4112(8) 0.4212(6) -0.0469(4) 1.000 4 e d Uani 0.114(4)
H1A H 0.4759 0.4281 -0.0380 1.000 4 e calc Uiso 0.17100
H1B H 0.3902 0.4316 -0.0127 1.000 4 e calc Uiso 0.17100
H1C H 0.3827 0.4576 -0.0772 1.000 4 e calc Uiso 0.17100
C2 C 0.3883(7) 0.3398(6) -0.0661(3) 1.000 4 e d Uani 0.082(3)
C3 C 0.4488(8) 0.2833(7) -0.0732(4) 1.000 4 e d Uani 0.103(3)
H3A H 0.5103 0.2956 -0.0654 1.000 4 e calc Uiso 0.15500
H3B H 0.4287 0.2323 -0.0857 1.000 4 e calc Uiso 0.15500
C4 C 0.2902(7) 0.3173(6) -0.0823(3) 1.000 4 e d Uani 0.076(2)
C5 C 0.1825(6) 0.2023(6) -0.1023(3) 1.000 4 e d Uani 0.075(2)
C6 C 0.1482(7) 0.2154(7) -0.1614(4) 1.000 4 e d Uani 0.104(3)
H6A H 0.1790 0.2474 -0.1822 1.000 4 e calc Uiso 0.12400
C7 C 0.0667(8) 0.1791(8) -0.1887(5) 1.000 4 e d Uani 0.133(5)
H7A H 0.0407 0.1890 -0.2280 1.000 4 e calc Uiso 0.16000
C8 C 0.0246(9) 0.1299(9) -0.1590(5) 1.000 4 e d Uani 0.140(5)
H8A H -0.0286 0.1041 -0.1785 1.000 4 e calc Uiso 0.16800
C9 C 0.0592(6) 0.1170(6) -0.0998(4) 1.000 4 e d Uani 0.097(3)
H9A H 0.0274 0.0854 -0.0794 1.000 4 e calc Uiso 0.11600
C10 C 0.1409(6) 0.1511(5) -0.0711(3) 1.000 4 e d Uani 0.075(2)
C11 C 0.1699(5) 0.0727(5) 0.0117(3) 1.000 4 e d Uani 0.068(2)
H11A H 0.1428 0.0332 -0.0145 1.000 4 e calc Uiso 0.08200
C12 C 0.1961(6) 0.0488(5) 0.0731(4) 1.000 4 e d Uani 0.071(2)
C13 C 0.1830(7) -0.0339(5) 0.0885(5) 1.000 4 e d Uani 0.093(3)
H13A H 0.1561 -0.0691 0.0589 1.000 4 e calc Uiso 0.11100
C14 C 0.2070(8) -0.0611(6) 0.1420(5) 1.000 4 e d Uani 0.107(3)
H14A H 0.2003 -0.1151 0.1492 1.000 4 e calc Uiso 0.12900
C15 C 0.2421(7) -0.0104(6) 0.1873(4) 1.000 4 e d Uani 0.092(3)
H15A H 0.2571 -0.0292 0.2255 1.000 4 e calc Uiso 0.11100
C16 C 0.2548(6) 0.0687(5) 0.1759(4) 1.000 4 e d Uani 0.074(2)
C17 C 0.2320(5) 0.1014(5) 0.1186(3) 1.000 4 e d Uani 0.067(2)
C18 C 0.3126(9) 0.1047(6) 0.2768(4) 1.000 4 e d Uani 0.128(4)
H18A H 0.3376 0.1503 0.2999 1.000 4 e calc Uiso 0.19200
H18B H 0.3562 0.0620 0.2841 1.000 4 e calc Uiso 0.19200
H18C H 0.2583 0.0877 0.2870 1.000 4 e calc Uiso 0.19200
C19 C 0.5704(7) 0.4063(7) 0.1709(4) 1.000 4 e d Uani 0.123(4)
H19A H 0.5602 0.4586 0.1847 1.000 4 e calc Uiso 0.18500
H19B H 0.6151 0.4095 0.1487 1.000 4 e calc Uiso 0.18500
H19C H 0.5916 0.3712 0.2035 1.000 4 e calc Uiso 0.18500
C20 C 0.4164(6) 0.4266(5) 0.1121(3) 1.000 4 e d Uani 0.070(2)
C21 C 0.3371(6) 0.3874(5) 0.0787(3) 1.000 4 e d Uani 0.061(2)
C22 C 0.2586(6) 0.4317(4) 0.0583(3) 1.000 4 e d Uani 0.062(2)
C23 C 0.2603(7) 0.5116(5) 0.0673(4) 1.000 4 e d Uani 0.087(3)
H23A H 0.2075 0.5412 0.0534 1.000 4 e calc Uiso 0.10500
C24 C 0.3390(9) 0.5504(5) 0.0969(5) 1.000 4 e d Uani 0.099(3)
H24A H 0.3399 0.6058 0.1005 1.000 4 e calc Uiso 0.11900
C25 C 0.4146(8) 0.5073(6) 0.1205(4) 1.000 4 e d Uani 0.097(3)
H25A H 0.4660 0.5329 0.1427 1.000 4 e calc Uiso 0.11700
C26 C 0.1725(6) 0.3975(5) 0.0304(3) 1.000 4 e d Uani 0.065(2)
H26A H 0.1241 0.4328 0.0193 1.000 4 e calc Uiso 0.07800
C27 C 0.0614(6) 0.3022(5) -0.0065(4) 1.000 4 e d Uani 0.075(2)
C28 C 0.0193(7) 0.2459(5) 0.0211(5) 1.000 4 e d Uani 0.097(3)
H28A H 0.0504 0.2209 0.0553 1.000 4 e calc Uiso 0.11600
C29 C -0.0736(9) 0.2283(7) -0.0053(7) 1.000 4 e d Uani 0.133(5)
H29A H -0.1027 0.1916 0.0133 1.000 4 e calc Uiso 0.16000
C30 C -0.1210(9) 0.2604(9) -0.0543(7) 1.000 4 e d Uani 0.132(5)
H30A H -0.1814 0.2467 -0.0700 1.000 4 e calc Uiso 0.15800
C31 C -0.0798(7) 0.3122(8) -0.0797(5) 1.000 4 e d Uani 0.116(4)
H31A H -0.1122 0.3350 -0.1145 1.000 4 e calc Uiso 0.14000
C32 C 0.0113(7) 0.3352(6) -0.0573(5) 1.000 4 e d Uani 0.088(3)
C33 C 0.0187(8) 0.4704(8) -0.0990(5) 1.000 4 e d Uani 0.117(4)
C34 C 0.0700(11) 0.5234(9) -0.1317(8) 1.000 4 e d Uani 0.154(5)
C35 C 0.0913(18) 0.4976(12) -0.1779(12) 1.000 4 e d Uani 0.327(19)
H35A H 0.1150 0.5326 -0.2008 1.000 4 e calc Uiso 0.49000
H35B H 0.0828 0.4440 -0.1883 1.000 4 e calc Uiso 0.49000
C36 C 0.0730(13) 0.5977(10) -0.1031(9) 1.000 4 e d Uani 0.244(10)
H36A H 0.1052 0.6358 -0.1207 1.000 4 e calc Uiso 0.36600
H36B H 0.1036 0.5915 -0.0627 1.000 4 e calc Uiso 0.36600
H36C H 0.0122 0.6164 -0.1064 1.000 4 e calc Uiso 0.36600
C37 C 0.3177(7) 0.0338(6) -0.1119(4) 1.000 4 e d Uani 0.109(3)
H37A H 0.2999 0.0688 -0.1448 1.000 4 e calc Uiso 0.16300
H37B H 0.2670 0.0010 -0.1093 1.000 4 e calc Uiso 0.16300
H37C H 0.3668 0.0004 -0.1164 1.000 4 e calc Uiso 0.16300
C38 C 0.3746(5) 0.0405(5) -0.0083(4) 1.000 4 e d Uani 0.069(2)
C39 C 0.3811(6) -0.0426(5) -0.0020(4) 1.000 4 e d Uani 0.088(3)
H39A H 0.3651 -0.0755 -0.0345 1.000 4 e calc Uiso 0.10600
C40 C 0.4116(7) -0.0756(5) 0.0531(5) 1.000 4 e d Uani 0.098(3)
H40A H 0.4142 -0.1308 0.0574 1.000 4 e calc Uiso 0.11700
C41 C 0.4378(6) -0.0281(5) 0.1008(4) 1.000 4 e d Uani 0.085(3)
H41A H 0.4601 -0.0516 0.1371 1.000 4 e calc Uiso 0.10200
C42 C 0.4321(5) 0.0571(5) 0.0966(3) 1.000 4 e d Uani 0.067(2)
C43 C 0.3993(5) 0.0926(5) 0.0404(3) 1.000 4 e d Uani 0.064(2)
C44 C 0.4655(5) 0.1016(5) 0.1499(3) 1.000 4 e d Uani 0.070(2)
H44A H 0.4821 0.0710 0.1837 1.000 4 e calc Uiso 0.08300
C45 C 0.5217(6) 0.2030(5) 0.2151(3) 1.000 4 e d Uani 0.071(2)
C46 C 0.6087(7) 0.1757(6) 0.2380(4) 1.000 4 e d Uani 0.097(3)
H46A H 0.6347 0.1386 0.2179 1.000 4 e calc Uiso 0.11700
C47 C 0.6571(8) 0.2049(8) 0.2921(5) 1.000 4 e d Uani 0.121(4)
H47A H 0.7167 0.1882 0.3071 1.000 4 e calc Uiso 0.14500
C48 C 0.6199(9) 0.2566(7) 0.3230(5) 1.000 4 e d Uani 0.113(4)
H48A H 0.6528 0.2742 0.3594 1.000 4 e calc Uiso 0.13600
C49 C 0.5319(8) 0.2833(5) 0.2999(4) 1.000 4 e d Uani 0.094(3)
H49A H 0.5058 0.3189 0.3210 1.000 4 e calc Uiso 0.11300
C50 C 0.4814(6) 0.2570(5) 0.2447(4) 1.000 4 e d Uani 0.073(2)
C51 C 0.3602(8) 0.3579(7) 0.2320(4) 1.000 4 e d Uani 0.094(3)
C52 C 0.2601(10) 0.3727(8) 0.2086(4) 1.000 4 e d Uani 0.108(4)
C53 C 0.2373(9) 0.4629(6) 0.2104(5) 1.000 4 e d Uani 0.142(5)
H53A H 0.1732 0.4706 0.1953 1.000 4 e calc Uiso 0.21300
H53B H 0.2694 0.4923 0.1870 1.000 4 e calc Uiso 0.21300
H53C H 0.2554 0.4817 0.2499 1.000 4 e calc Uiso 0.21300
C54 C 0.1996(8) 0.3171(8) 0.1881(5) 1.000 4 e d Uani 0.125(4)
H54A H 0.2177 0.2641 0.1873 1.000 4 e calc Uiso 0.18800
H54B H 0.1387 0.3307 0.1743 1.000 4 e calc Uiso 0.18800
C55 C 0.6371(8) 0.2489(8) 0.0704(5) 1.000 4 e d Uani 0.098(3)
C56 C 0.7095(8) 0.2742(8) 0.0400(6) 1.000 4 e d Uani 0.168(6)
H56A H 0.7640 0.2440 0.0552 1.000 4 e calc Uiso 0.25300
H56B H 0.7222 0.3302 0.0466 1.000 4 e calc Uiso 0.25300
H56C H 0.6881 0.2646 -0.0011 1.000 4 e calc Uiso 0.25300
C57 C 0.1208(18) 0.6391(17) 0.3323(11) 1.000 4 e d Uani 0.42(3)
H57A H 0.1188 0.5886 0.3521 1.000 4 e calc Uiso 0.50400
H57B H 0.1753 0.6668 0.3530 1.000 4 e calc Uiso 0.50400
C58 C 0.0460(13) 0.6843(11) 0.3367(5) 1.000 4 e d Uani 0.242(11)
H58A H 0.0496 0.6951 0.3770 1.000 4 e calc Uiso 0.36200
H58B H -0.0087 0.6552 0.3200 1.000 4 e calc Uiso 0.36200
H58C H 0.0456 0.7338 0.3162 1.000 4 e calc Uiso 0.36200
N1 N 0.2686(5) 0.2393(4) -0.0746(3) 1.000 4 e d Uani 0.0743(19)
H1D H 0.3089 0.2103 -0.0517 1.000 4 e calc Uiso 0.08900
N2 N 0.1793(4) 0.1415(4) -0.0106(3) 1.000 4 e d Uani 0.0636(16)
N3 N 0.1548(4) 0.3228(4) 0.0190(2) 1.000 4 e d Uani 0.0607(16)
N4 N 0.0504(5) 0.3929(6) -0.0877(3) 1.000 4 e d Uani 0.102(3)
H4A H 0.0968 0.3787 -0.1000 1.000 4 e calc Uiso 0.12300
N5 N 0.4757(4) 0.1776(4) 0.1572(2) 1.000 4 e d Uani 0.0669(17)
N6 N 0.3931(5) 0.2837(4) 0.2214(3) 1.000 4 e d Uani 0.0763(19)
H6B H 0.3561 0.2517 0.1988 1.000 4 e calc Uiso 0.09200
O1 O 0.2310(5) 0.3664(4) -0.1022(3) 1.000 4 e d Uani 0.098(2)
O2 O 0.2479(4) 0.1772(3) 0.1118(2) 1.000 4 e d Uani 0.0716(15)
O3 O 0.2921(5) 0.1252(4) 0.2180(2) 1.000 4 e d Uani 0.0962(19)
O4 O 0.4861(4) 0.3756(4) 0.1344(3) 1.000 4 e d Uani 0.0924(18)
O5 O 0.3455(3) 0.3101(3) 0.0686(2) 1.000 4 e d Uani 0.0645(13)
O6 O -0.0490(7) 0.4905(5) -0.0822(5) 1.000 4 e d Uani 0.183(4)
O7 O 0.3464(4) 0.0801(3) -0.0600(2) 1.000 4 e d Uani 0.0838(17)
O8 O 0.3878(3) 0.1706(3) 0.0330(2) 1.000 4 e d Uani 0.0636(13)
O9 O 0.4108(6) 0.4099(4) 0.2609(3) 1.000 4 e d Uani 0.128(3)
O10 O 0.5625(5) 0.2824(5) 0.0556(3) 1.000 4 e d Uani 0.121(2)
O11 O 0.6542(7) 0.1972(6) 0.1058(5) 1.000 4 e d Uani 0.160(4)
O12 O 0.1302(9) 0.6184(8) 0.2606(6) 1.000 4 e d Uani 0.279(7)
H12A H 0.1780 0.5947 0.2622 1.000 4 e calc Uiso 0.41800
O13 O 0.1677(10) 0.7756(10) 0.2776(6) 1.000 4 e d Uani 0.280(8)

loop_
_atom_type_symbol
_atom_type_radius_bond
Zn 1.200
C 1.200
H 1.200
N 1.200
O 1.200

loop_
_geom_angle_atom_site_label_1
_geom_angle_atom_site_label_2
_geom_angle_atom_site_label_3
_geom_angle
_geom_angle_publ_flag
O2 Zn1 O5 99.3(2) no
O2 Zn1 N2 94.2(2) no
O5 Zn1 N2 159.1(2) no
O2 Zn1 N3 112.8(2) no
O5 Zn1 N3 88.6(2) no
N2 Zn1 N3 100.9(3) no
O2 Zn1 O8 94.0(2) no
O5 Zn1 O8 72.98(19) no
N2 Zn1 O8 90.2(2) no
N3 Zn1 O8 149.8(2) no
O10 Zn2 O8 108.9(3) no
O10 Zn2 O5 120.9(3) no
O8 Zn2 O5 81.5(2) no
O10 Zn2 N5 125.0(3) no
O8 Zn2 N5 93.1(2) no
O5 Zn2 N5 111.7(2) no
O10 Zn2 O4 84.0(3) no
O8 Zn2 O4 152.0(2) no
O5 Zn2 O4 70.7(2) no
N5 Zn2 O4 99.7(2) no
C3 C2 C1 125.2(10) no
C3 C2 C4 117.3(10) no
C1 C2 C4 117.5(9) no
O1 C4 N1 120.9(9) no
O1 C4 C2 121.5(9) no
N1 C4 C2 117.6(8) no
C6 C5 C10 122.2(9) no
C6 C5 N1 117.4(8) no
C10 C5 N1 120.2(7) no
C5 C6 C7 117.9(10) no
C8 C7 C6 120.7(10) no
C7 C8 C9 121.0(11) no
C10 C9 C8 120.(1) no
C9 C10 C5 117.9(8) no
C9 C10 N2 122.9(8) no
C5 C10 N2 119.0(7) no
N2 C11 C12 128.4(7) no
C17 C12 C13 117.1(8) no
C17 C12 C11 123.6(7) no
C13 C12 C11 119.2(7) no
C14 C13 C12 123.4(9) no
C13 C14 C15 120.2(9) no
C14 C15 C16 119.3(9) no
C15 C16 O3 124.5(8) no
C15 C16 C17 123.0(8) no
O3 C16 C17 112.5(7) no
O2 C17 C12 124.3(7) no
O2 C17 C16 118.8(7) no
C12 C17 C16 116.9(8) no
O4 C20 C25 127.2(9) no
O4 C20 C21 113.4(7) no
C25 C20 C21 119.4(9) no
O5 C21 C22 124.9(7) no
O5 C21 C20 116.2(8) no
C22 C21 C20 118.9(7) no
C23 C22 C21 119.5(8) no
C23 C22 C26 116.6(8) no
C21 C22 C26 123.8(7) no
C22 C23 C24 121.5(9) no
C25 C24 C23 119.7(9) no
C24 C25 C20 120.8(9) no
N3 C26 C22 127.1(8) no
C32 C27 C28 117.8(10) no
C32 C27 N3 123.1(8) no
C28 C27 N3 119.1(9) no
C27 C28 C29 117.1(12) no
C30 C29 C28 124.4(13) no
C31 C30 C29 117.4(13) no
C30 C31 C32 123.3(13) no
C27 C32 C31 120.0(11) no
C27 C32 N4 120.6(9) no
C31 C32 N4 119.4(11) no
O6 C33 N4 118.1(13) no
O6 C33 C34 125.4(13) no
N4 C33 C34 116.5(11) no
C35 C34 C36 135.9(18) no
C35 C34 C33 120.6(17) no
C36 C34 C33 103.1(17) no
O7 C38 C39 125.2(7) no
O7 C38 C43 113.0(7) no
C39 C38 C43 121.8(8) no
C40 C39 C38 119.6(8) no
C41 C40 C39 120.7(9) no
C40 C41 C42 121.7(8) no
C41 C42 C43 118.6(7) no
C41 C42 C44 116.8(7) no
C43 C42 C44 124.4(7) no
O8 C43 C38 120.0(7) no
O8 C43 C42 122.5(7) no
C38 C43 C42 117.5(7) no
N5 C44 C42 129.1(7) no
C46 C45 C50 121.5(8) no
C46 C45 N5 117.9(8) no
C50 C45 N5 120.5(8) no
C45 C46 C47 118.7(10) no
C48 C47 C46 121.9(11) no
C47 C48 C49 119.1(10) no
C48 C49 C50 120.9(10) no
C45 C50 N6 121.2(8) no
C45 C50 C49 117.9(9) no
N6 C50 C49 120.9(9) no
O9 C51 N6 121.6(10) no
O9 C51 C52 121.(1) no
N6 C51 C52 117.4(10) no
C54 C52 C51 124.7(11) no
C54 C52 C53 124.0(12) no
C51 C52 C53 111.3(12) no
O11 C55 O10 123.7(12) no
O11 C55 C56 118.9(12) no
O10 C55 C56 117.4(11) no
C58 C57 O12 116.2(16) no
C4 N1 C5 124.5(7) no
C11 N2 C10 117.2(7) no
C11 N2 Zn1 120.5(5) no
C10 N2 Zn1 122.3(5) no
C26 N3 C27 116.9(7) no
C26 N3 Zn1 125.6(6) no
C27 N3 Zn1 117.4(5) no
C33 N4 C32 124.2(9) no
C44 N5 C45 115.7(6) no
C44 N5 Zn2 119.5(5) no
C45 N5 Zn2 122.0(5) no
C51 N6 C50 125.0(8) no
C17 O2 Zn1 126.2(4) no
C16 O3 C18 120.0(7) no
C20 O4 C19 119.7(7) no
C20 O4 Zn2 111.7(5) no
C19 O4 Zn2 126.7(6) no
C21 O5 Zn1 128.7(5) no
C21 O5 Zn2 125.0(5) no
Zn1 O5 Zn2 106.1(2) no
C38 O7 C37 118.1(7) no
C43 O8 Zn2 122.1(5) no
C43 O8 Zn1 119.4(4) no
Zn2 O8 Zn1 93.97(19) no
C55 O10 Zn2 120.8(7) no

loop_
_geom_bond_atom_site_label_1
_geom_bond_atom_site_label_2
_geom_bond_distance
_geom_bond_publ_flag
Zn1 O2 1.935(5) no
Zn1 O5 1.995(5) no
Zn1 N2 2.008(6) no
Zn1 N3 2.087(6) no
Zn1 O8 2.375(5) no
Zn2 O10 1.918(7) no
Zn2 O8 1.995(5) no
Zn2 O5 2.016(5) no
Zn2 N5 2.023(6) no
Zn2 O4 2.374(6) no
C1 C2 1.451(13) no
C2 C3 1.357(13) no
C2 C4 1.492(12) no
C4 O1 1.223(10) no
C4 N1 1.369(10) no
C5 C6 1.384(11) no
C5 C10 1.384(11) no
C5 N1 1.449(10) no
C6 C7 1.387(13) no
C7 C8 1.346(15) no
C8 C9 1.387(13) no
C9 C10 1.382(11) no
C10 N2 1.416(9) no
C11 N2 1.290(9) no
C11 C12 1.464(11) no
C12 C17 1.395(10) no
C12 C13 1.458(11) no
C13 C14 1.312(12) no
C14 C15 1.368(12) no
C15 C16 1.374(11) no
C16 O3 1.387(9) no
C16 C17 1.424(10) no
C17 O2 1.308(8) no
C18 O3 1.395(9) no
C19 O4 1.449(10) no
C20 O4 1.361(9) no
C20 C25 1.365(12) no
C20 C21 1.425(10) no
C21 O5 1.328(8) no
C21 C22 1.385(10) no
C22 C23 1.353(10) no
C22 C26 1.429(10) no
C23 C24 1.388(13) no
C24 C25 1.354(13) no
C26 N3 1.293(9) no
C27 C32 1.369(12) no
C27 C28 1.391(12) no
C27 N3 1.439(10) no
C28 C29 1.426(16) no
C29 C30 1.318(18) no
C30 C31 1.302(17) no
C31 C32 1.408(13) no
C32 N4 1.422(12) no
C33 O6 1.239(12) no
C33 N4 1.386(13) no
C33 C34 1.519(18) no
C34 C35 1.29(2) no
C34 C36 1.411(19) no
C37 O7 1.425(9) no
C38 O7 1.367(9) no
C38 C39 1.398(11) no
C38 C43 1.419(10) no
C39 C40 1.386(12) no
C40 C41 1.358(11) no
C41 C42 1.429(11) no
C42 C43 1.431(10) no
C42 C44 1.445(10) no
C43 O8 1.323(8) no
C44 N5 1.288(9) no
C45 C46 1.376(12) no
C45 C50 1.378(11) no
C45 N5 1.438(9) no
C46 C47 1.397(13) no
C47 C48 1.348(15) no
C48 C49 1.386(15) no
C49 C50 1.412(11) no
C50 N6 1.391(11) no
C51 O9 1.247(12) no
C51 N6 1.384(11) no
C51 C52 1.504(15) no
C52 C54 1.314(14) no
C52 C53 1.551(14) no
C55 O11 1.186(12) no
C55 O10 1.236(12) no
C55 C56 1.521(15) no
C57 C58 1.39(2) no
C57 O12 1.78(3) no
